data_7127137
loop_
_publ_author_name
'Jaoul, Arnaud'
'Yang, Yan'
'Casaretto, Nicolas'
'Clavagu\'era, Carine'
'Maron, Laurent'
'Nocton, Gr\'egory'

_publ_section_title
;
 Atom economical coupling of benzophenone and N-heterocyclic aromatics
 with SmI<sub>2</sub>.
;
_journal_issue 79
_journal_name_full 'Chemical communications (Cambridge, England)'
_journal_page_first 11875
_journal_page_last 11878
_journal_paper_doi 10.1039/d0cc05164k
_journal_volume 56
_journal_year 2020
_chemical_formula_moiety 'C40 H32 I2 N5 O Sm, 3(C5 H5 N)'
_chemical_formula_sum 'C55 H47 I2 N8 O Sm'
_chemical_formula_weight 1240.15
_space_group_crystal_system triclinic
_space_group_IT_number 2
_space_group_name_Hall '-P 1'
_space_group_name_H-M_alt 'P -1'
_atom_sites_solution_hydrogens geom
_atom_sites_solution_primary dual
_audit_creation_date 2020-07-10
_audit_creation_method
;
Olex2 1.3
(compiled 2020.06.28 svn.raecde09e for OlexSys, GUI svn.r6132)
;
_cell_angle_alpha 90
_cell_angle_beta 103.0300(10)
_cell_angle_gamma 90
_cell_formula_units_Z 4
_cell_length_a 15.8733(3)
_cell_length_b 16.1883(3)
_cell_length_c 19.8595(5)
_cell_measurement_reflns_used 17993
_cell_measurement_temperature 150(2)
_cell_measurement_theta_max 27.485
_cell_measurement_theta_min 0.998
_cell_volume 4971.74(18)
_computing_cell_refinement 'DENZO (Otwinowski & Minor, 1997) & COLLECT'
_computing_data_collection 'COLLECT (Hooft, R.W.W., 1998)'
_computing_data_reduction 'DENZO & COLLECT'
_computing_molecular_graphics 'Olex2 1.3 (Dolomanov et al., 2009)'
_computing_publication_material 'Olex2 1.3 (Dolomanov et al., 2009)'
_computing_structure_refinement 'SHELXL 2018/3 (Sheldrick, 2015)'
_computing_structure_solution SHELXT(Sheldrick,2014)
_diffrn_ambient_temperature 150.15
_diffrn_measured_fraction_theta_full 0.981
_diffrn_measured_fraction_theta_max 0.950
_diffrn_measurement_device_type 'Kappa APEX II'
_diffrn_measurement_method 'phi and omega scans'
_diffrn_radiation_type MoK\a
_diffrn_radiation_wavelength 0.71069
_diffrn_reflns_av_unetI/netI 0.0648
_diffrn_reflns_Laue_measured_fraction_full 0.981
_diffrn_reflns_Laue_measured_fraction_max 0.950
_diffrn_reflns_limit_h_max 20
_diffrn_reflns_limit_h_min -20
_diffrn_reflns_limit_k_max 21
_diffrn_reflns_limit_k_min -21
_diffrn_reflns_limit_l_max 25
_diffrn_reflns_limit_l_min -25
_diffrn_reflns_number 22156
_diffrn_reflns_point_group_measured_fraction_full 0.981
_diffrn_reflns_point_group_measured_fraction_max 0.950
_diffrn_reflns_theta_full 25.240
_diffrn_reflns_theta_max 27.693
_diffrn_reflns_theta_min 1.821
_exptl_absorpt_coefficient_mu 2.471
_exptl_absorpt_correction_T_max 1.11963
_exptl_absorpt_correction_T_min 0.87546
_exptl_absorpt_correction_type multi-scan
_exptl_absorpt_process_details DENZO/SCALEPACK
_exptl_crystal_colour colourless
_exptl_crystal_colour_primary colourless
_exptl_crystal_density_diffrn 1.657
_exptl_crystal_description block
_exptl_crystal_F_000 2436
_exptl_crystal_size_max 0.28
_exptl_crystal_size_mid 0.2
_exptl_crystal_size_min 0.08
_refine_diff_density_max 4.645
_refine_diff_density_min -2.207
_refine_diff_density_rms 0.212
_refine_ls_extinction_method none
_refine_ls_goodness_of_fit_ref 1.136
_refine_ls_hydrogen_treatment constr
_refine_ls_matrix_type full
_refine_ls_number_parameters 1208
_refine_ls_number_reflns 22156
_refine_ls_number_restraints 342
_refine_ls_restrained_S_all 1.128
_refine_ls_R_factor_all 0.1155
_refine_ls_R_factor_gt 0.0981
_refine_ls_shift/su_max 0.001
_refine_ls_shift/su_mean 0.000
_refine_ls_structure_factor_coef Fsqd
_refine_ls_weighting_details 'w=1/[\s^2^(Fo^2^)+(0.0452P)^2^+127.3565P] where P=(Fo^2^+2Fc^2^)/3'
_refine_ls_weighting_scheme calc
_refine_ls_wR_factor_gt 0.2045
_refine_ls_wR_factor_ref 0.2161
_reflns_Friedel_coverage 0.000
_reflns_number_gt 18856
_reflns_number_total 22156
_reflns_threshold_expression 'I > 2\s(I)'
_cod_data_source_file d0cc05164k2.cif
_cod_data_source_block 3
_cod_depositor_comments 'Adding full bibliography for 7127135--7127141.cif.'
_cod_database_code 7127137
_shelx_shelxl_version_number 2018/3
_shelx_space_group_comment
;
The symmetry employed for this shelxl refinement is uniquely defined
by the following loop, which should always be used as a source of
symmetry information in preference to the above space-group names.
They are only intended as comments.
;
_shelx_estimated_absorpt_t_max 0.827
_shelx_estimated_absorpt_t_min 0.545
_olex2_refinement_description
;
1. Twinned data refinement
 Scales: 0.8815(10)
 0.1185(10)
2. Fixed Uiso
 At 1.2 times of:
  All C(H) groups
3. Uiso/Uaniso restraints and constraints
N15 \\sim C100 \\sim C101 \\sim C102 \\sim C103 \\sim C104: within 2A with
sigma of 0.004 and sigma for terminal atoms of 0.008 within 2A
N3 \\sim N4 \\sim N5 \\sim C1 \\sim C01T \\sim C2 \\sim C3 \\sim C4 \\sim C5
\\sim C6 \\sim C7 \\sim C8 \\sim C9 \\sim C10 \\sim C11 \\sim C12 \\sim C13
\\sim C14 \\sim C15 \\sim C16 \\sim C17 \\sim C18 \\sim C19 \\sim C20 \\sim C21
\\sim C22 \\sim C23 \\sim C24 \\sim C25 \\sim C26 \\sim C27 \\sim C28 \\sim
C29: within 2A with sigma of 0.04 and sigma for terminal atoms of 0.08 within 2A
N11 \\sim C80 \\sim C81 \\sim C82 \\sim C83 \\sim C84: within 2A with sigma of
0.004 and sigma for terminal atoms of 0.008 within 2A
N14 \\sim C95 \\sim C96 \\sim C97 \\sim C98 \\sim C99: within 2A with sigma of
0.04 and sigma for terminal atoms of 0.08 within 2A
C59 \\sim C60 \\sim C61 \\sim C62 \\sim C63 \\sim C64: within 2A with sigma of
0.04 and sigma for terminal atoms of 0.08 within 2A
4.a Aromatic/amide H refined with riding coordinates:
 C1(H1), C01T(H01T), C2(H2), C3(H3), C8(H8), C9(H9), C10(H10), C11(H11),
 C15(H15), C16(H16), C17(H17), C18(H18), C19(H19), C21(H21), C22(H22), C23(H23),
  C24(H24), C25(H25), C26(H26), C27(H27), C28(H28), C29(H29), C30(H30),
 C31(H31), C32(H32), C33(H33), C34(H34), C35(H35), C36(H36), C37(H37), C38(H38),
  C39(H39), C40(H40), C41(H41), C42(H42), C47(H47), C48(H48), C49(H49),
 C50(H50), C54(H54), C55(H55), C56(H56), C57(H57), C58(H58), C60(H60), C61(H61),
  C62(H62), C63(H63), C64(H64), C65(H65), C66(H66), C67(H67), C68(H68),
 C69(H69), C70(H70), C71(H71), C72(H72), C73(H73), C74(H74), C75(H75), C76(H76),
  C77(H77), C78(H78), C79(H79), C95(H95), C96(H96), C97(H97), C98(H98),
 C99(H99), C100(H100), C101(H101), C102(H102), C103(H103), C104(H104), C90(H90),
  C91(H91), C92(H92), C93(H93), C94(H94), C80(H80), C81(H81), C82(H82),
 C83(H83), C84(H84), C105(H105), C106(H106), C107(H107), C108(H108), C109(H109),
  C85(H85), C86(H86), C87(H87), C88(H88), C89(H89)
;
_olex2_submission_special_instructions 'No special instructions were received'

loop_
_space_group_symop_operation_xyz
'x, y, z'
'-x, -y, -z'

loop_
_atom_site_label
_atom_site_type_symbol
_atom_site_fract_x
_atom_site_fract_y
_atom_site_fract_z
_atom_site_U_iso_or_equiv
_atom_site_adp_type
_atom_site_occupancy
_atom_site_site_symmetry_order
_atom_site_calc_flag
_atom_site_refinement_flags_posn
_atom_site_refinement_flags_adp
_atom_site_refinement_flags_occupancy
_atom_site_disorder_assembly
_atom_site_disorder_group
Sm1 Sm 0.54494(4) 0.27580(4) 0.81506(3) 0.02636(15) Uani 1 1 d . . . . .
I1 I 0.56296(9) 0.28349(7) 0.65417(5) 0.0529(3) Uani 1 1 d . . . . .
I2 I 0.38417(6) 0.39766(5) 0.78984(4) 0.0334(2) Uani 1 1 d . . . . .
O1 O 0.5230(6) 0.2055(5) 0.9003(4) 0.0298(19) Uani 1 1 d . . . . .
N1 N 0.6087(8) 0.4316(7) 0.8196(6) 0.035(3) Uani 1 1 d . . . . .
N2 N 0.5737(7) 0.3526(6) 0.9313(5) 0.026(2) Uani 1 1 d . . . . .
N3 N 0.7137(8) 0.2738(7) 0.8531(7) 0.044(3) Uani 1 1 d . U . . .
N4 N 0.6027(8) 0.1225(7) 0.7916(6) 0.036(3) Uani 1 1 d . . . . .
N5 N 0.4124(8) 0.1792(6) 0.7564(6) 0.033(3) Uani 1 1 d . . . . .
C1 C 0.6260(10) 0.4708(9) 0.7653(8) 0.041(3) Uani 1 1 d . U . . .
H1 H 0.617680 0.442155 0.722571 0.049 Uiso 1 1 calc R U . . .
C01T C 0.7181(11) 0.0471(9) 1.0791(8) 0.047(4) Uani 1 1 d . U . . .
H01T H 0.759176 0.007472 1.101502 0.057 Uiso 1 1 calc R U . . .
C2 C 0.6558(11) 0.5523(10) 0.7683(9) 0.050(4) Uani 1 1 d . U . . .
H2 H 0.667673 0.577530 0.728290 0.060 Uiso 1 1 calc R U . . .
C3 C 0.6681(10) 0.5963(9) 0.8298(8) 0.043(3) Uani 1 1 d . U . . .
H3 H 0.689375 0.651342 0.832353 0.052 Uiso 1 1 calc R U . . .
C4 C 0.6487(10) 0.5582(8) 0.8882(8) 0.041(3) Uani 1 1 d . U . . .
C5 C 0.6209(8) 0.4742(8) 0.8798(7) 0.029(3) Uani 1 1 d . U . . .
C6 C 0.6004(8) 0.4328(8) 0.9389(7) 0.027(3) Uani 1 1 d . U . . .
C7 C 0.6107(9) 0.4752(7) 1.0033(6) 0.028(3) Uani 1 1 d . U . . .
C8 C 0.6405(10) 0.5588(8) 1.0082(8) 0.039(3) Uani 1 1 d . U . . .
H8 H 0.648126 0.587193 1.050992 0.047 Uiso 1 1 calc R U . . .
C9 C 0.6577(10) 0.5971(8) 0.9541(8) 0.041(3) Uani 1 1 d . U . . .
H9 H 0.676912 0.652825 0.959207 0.049 Uiso 1 1 calc R U . . .
C10 C 0.5890(9) 0.4330(8) 1.0578(7) 0.035(3) Uani 1 1 d . U . . .
H10 H 0.593082 0.459368 1.101100 0.041 Uiso 1 1 calc R U . . .
C11 C 0.5614(9) 0.3524(8) 1.0482(7) 0.033(3) Uani 1 1 d . U . . .
H11 H 0.546171 0.323129 1.085221 0.040 Uiso 1 1 calc R U . . .
C12 C 0.5553(8) 0.3123(8) 0.9835(6) 0.028(3) Uani 1 1 d . U . . .
C13 C 0.5293(9) 0.2211(7) 0.9701(6) 0.029(3) Uani 1 1 d . U . . .
C14 C 0.4416(9) 0.2071(7) 0.9908(6) 0.026(3) Uani 1 1 d . U . . .
C15 C 0.3658(9) 0.2156(8) 0.9414(7) 0.031(3) Uani 1 1 d . U . . .
H15 H 0.367508 0.229660 0.895268 0.037 Uiso 1 1 calc R U . . .
C16 C 0.2858(10) 0.2033(8) 0.9591(8) 0.040(3) Uani 1 1 d . U . . .
H16 H 0.233512 0.209162 0.925046 0.048 Uiso 1 1 calc R U . . .
C17 C 0.2832(12) 0.1828(8) 1.0261(9) 0.046(4) Uani 1 1 d . U . . .
H17 H 0.229676 0.171030 1.037864 0.055 Uiso 1 1 calc R U . . .
C18 C 0.3579(11) 0.1798(8) 1.0746(8) 0.042(3) Uani 1 1 d . U . . .
H18 H 0.356203 0.171257 1.121558 0.050 Uiso 1 1 calc R U . . .
C19 C 0.4366(11) 0.1889(8) 1.0570(7) 0.039(3) Uani 1 1 d . U . . .
H19 H 0.488335 0.182451 1.091591 0.047 Uiso 1 1 calc R U . . .
C20 C 0.5977(9) 0.1627(8) 1.0124(6) 0.031(3) Uani 1 1 d . U . . .
C21 C 0.5858(11) 0.0783(9) 0.9983(8) 0.043(3) Uani 1 1 d . U . . .
H21 H 0.536854 0.060072 0.964710 0.052 Uiso 1 1 calc R U . . .
C22 C 0.6436(10) 0.0222(8) 1.0321(8) 0.041(3) Uani 1 1 d . U . . .
H22 H 0.633012 -0.035047 1.023555 0.049 Uiso 1 1 calc R U . . .
C23 C 0.7316(14) 0.1314(11) 1.0928(10) 0.065(5) Uani 1 1 d . U . . .
H23 H 0.781720 0.149718 1.125147 0.078 Uiso 1 1 calc R U . . .
C24 C 0.6720(11) 0.1875(9) 1.0594(8) 0.047(4) Uani 1 1 d . U . . .
H24 H 0.681774 0.244715 1.068534 0.057 Uiso 1 1 calc R U . . .
C25 C 0.7605(12) 0.2915(13) 0.9135(11) 0.069(5) Uani 1 1 d . U . . .
H25 H 0.731653 0.302530 0.949536 0.083 Uiso 1 1 calc R U . . .
C26 C 0.8504(16) 0.2955(17) 0.9290(15) 0.101(8) Uani 1 1 d . U . . .
H26 H 0.882159 0.308828 0.974207 0.121 Uiso 1 1 calc R U . . .
C27 C 0.8915(14) 0.2792(15) 0.8762(14) 0.082(6) Uani 1 1 d . U . . .
H27 H 0.952781 0.280763 0.884580 0.098 Uiso 1 1 calc R U . . .
C28 C 0.8447(12) 0.2613(12) 0.8135(13) 0.068(5) Uani 1 1 d . U . . .
H28 H 0.871798 0.250684 0.776355 0.081 Uiso 1 1 calc R U . . .
C29 C 0.7582(11) 0.2585(11) 0.8040(11) 0.057(4) Uani 1 1 d . U . . .
H29 H 0.725778 0.244624 0.759168 0.068 Uiso 1 1 calc R U . . .
C30 C 0.6522(10) 0.0857(9) 0.8458(8) 0.040(3) Uani 1 1 d . . . . .
H30 H 0.669080 0.115648 0.887865 0.048 Uiso 1 1 calc R U . . .
C31 C 0.6803(11) 0.0048(9) 0.8434(9) 0.046(4) Uani 1 1 d . . . . .
H31 H 0.717374 -0.019854 0.882493 0.055 Uiso 1 1 calc R U . . .
C32 C 0.6533(13) -0.0387(9) 0.7830(9) 0.051(4) Uani 1 1 d . . . . .
H32 H 0.672753 -0.093793 0.780024 0.062 Uiso 1 1 calc R U . . .
C33 C 0.5994(11) -0.0041(8) 0.7277(8) 0.042(4) Uani 1 1 d . . . . .
H33 H 0.578972 -0.034454 0.686295 0.050 Uiso 1 1 calc R U . . .
C34 C 0.5748(11) 0.0781(9) 0.7337(8) 0.043(4) Uani 1 1 d . . . . .
H34 H 0.536987 0.103446 0.695404 0.051 Uiso 1 1 calc R U . . .
C35 C 0.3632(10) 0.1896(8) 0.6928(8) 0.041(3) Uani 1 1 d . . . . .
H35 H 0.370020 0.239453 0.669312 0.049 Uiso 1 1 calc R U . . .
C36 C 0.3026(11) 0.1325(9) 0.6584(8) 0.045(4) Uani 1 1 d . . . . .
H36 H 0.271189 0.142223 0.612376 0.054 Uiso 1 1 calc R U . . .
C37 C 0.2897(11) 0.0620(9) 0.6928(9) 0.046(4) Uani 1 1 d . . . . .
H37 H 0.249356 0.021538 0.670988 0.055 Uiso 1 1 calc R U . . .
C38 C 0.3363(9) 0.0508(9) 0.7596(8) 0.037(3) Uani 1 1 d . . . . .
H38 H 0.327044 0.003583 0.785400 0.044 Uiso 1 1 calc R U . . .
C39 C 0.3976(9) 0.1107(9) 0.7888(6) 0.033(3) Uani 1 1 d . . . . .
H39 H 0.430490 0.101776 0.834451 0.039 Uiso 1 1 calc R U . . .
Sm2 Sm 0.06633(5) 0.22107(4) 0.32473(3) 0.02866(16) Uani 1 1 d . . . . .
I3 I 0.11822(9) 0.20817(6) 0.17485(5) 0.0512(3) Uani 1 1 d . . . . .
I4 I -0.09467(7) 0.09736(5) 0.28001(5) 0.0380(2) Uani 1 1 d . . . . .
O2 O 0.0280(6) 0.2936(5) 0.4041(4) 0.032(2) Uani 1 1 d . . . . .
N6 N 0.1305(8) 0.0671(7) 0.3359(6) 0.035(3) Uani 1 1 d . . . . .
N7 N 0.0791(8) 0.1489(6) 0.4406(5) 0.029(2) Uani 1 1 d . . . . .
N8 N -0.0613(9) 0.3136(7) 0.2526(6) 0.040(3) Uani 1 1 d . . . . .
N9 N 0.1256(8) 0.3752(7) 0.3045(6) 0.037(3) Uani 1 1 d . . . . .
N10 N 0.2342(8) 0.2287(7) 0.3814(6) 0.037(3) Uani 1 1 d . . . . .
C40 C 0.1536(10) 0.0249(8) 0.2853(8) 0.038(3) Uani 1 1 d . . . . .
H40 H 0.150165 0.052176 0.242407 0.045 Uiso 1 1 calc R U . . .
C41 C 0.1828(10) -0.0578(8) 0.2912(8) 0.039(3) Uani 1 1 d . . . . .
H41 H 0.199861 -0.085106 0.254049 0.047 Uiso 1 1 calc R U . . .
C42 C 0.1854(10) -0.0969(8) 0.3525(8) 0.041(3) Uani 1 1 d . . . . .
H42 H 0.203357 -0.152917 0.357955 0.049 Uiso 1 1 calc R U . . .
C43 C 0.1619(9) -0.0555(8) 0.4077(7) 0.034(3) Uani 1 1 d . . . . .
C44 C 0.1334(9) 0.0270(7) 0.3968(7) 0.030(3) Uani 1 1 d . . . . .
C45 C 0.1062(9) 0.0697(7) 0.4514(6) 0.028(3) Uani 1 1 d . . . . .
C46 C 0.1096(9) 0.0303(8) 0.5151(7) 0.033(3) Uani 1 1 d . . . . .
C47 C 0.1405(10) -0.0536(7) 0.5240(7) 0.035(3) Uani 1 1 d . . . . .
H47 H 0.143312 -0.080659 0.566901 0.042 Uiso 1 1 calc R U . . .
C48 C 0.1651(10) -0.0939(8) 0.4733(8) 0.040(3) Uani 1 1 d . . . . .
H48 H 0.185158 -0.149143 0.480677 0.048 Uiso 1 1 calc R U . . .
C49 C 0.0786(9) 0.0732(8) 0.5652(6) 0.032(3) Uani 1 1 d . . . . .
H49 H 0.076527 0.046771 0.607530 0.038 Uiso 1 1 calc R U . . .
C50 C 0.0513(10) 0.1524(8) 0.5541(7) 0.034(3) Uani 1 1 d . . . . .
H50 H 0.030752 0.182324 0.588379 0.041 Uiso 1 1 calc R U . . .
C51 C 0.0542(9) 0.1887(7) 0.4912(7) 0.030(3) Uani 1 1 d . . . . .
C52 C 0.0266(10) 0.2787(8) 0.4732(6) 0.034(3) Uani 1 1 d . . . . .
C53 C 0.0902(11) 0.3410(8) 0.5188(7) 0.038(3) Uani 1 1 d . . . . .
C54 C 0.0815(11) 0.4244(8) 0.5015(8) 0.044(4) Uani 1 1 d . . . . .
H54 H 0.035462 0.440857 0.464512 0.053 Uiso 1 1 calc R U . . .
C55 C 0.1369(13) 0.4845(9) 0.5360(9) 0.054(5) Uani 1 1 d . . . . .
H55 H 0.130672 0.540546 0.521451 0.065 Uiso 1 1 calc R U . . .
C56 C 0.2000(13) 0.4621(10) 0.5905(8) 0.055(5) Uani 1 1 d . . . . .
H56 H 0.237997 0.502623 0.615136 0.066 Uiso 1 1 calc R U . . .
C57 C 0.2092(13) 0.3821(10) 0.6102(8) 0.055(5) Uani 1 1 d . . . . .
H57 H 0.253290 0.367429 0.649238 0.066 Uiso 1 1 calc R U . . .
C58 C 0.1563(12) 0.3213(9) 0.5749(7) 0.047(4) Uani 1 1 d . . . . .
H58 H 0.165186 0.265394 0.589221 0.056 Uiso 1 1 calc R U . . .
C59 C -0.0659(10) 0.2896(7) 0.4849(7) 0.036(3) Uani 1 1 d . U . . .
C60 C -0.0785(12) 0.3084(8) 0.5525(8) 0.043(4) Uani 1 1 d . U . . .
H60 H -0.030098 0.316153 0.590038 0.051 Uiso 1 1 calc R U . . .
C61 C -0.1594(14) 0.3150(8) 0.5625(10) 0.057(5) Uani 1 1 d . U . . .
H61 H -0.167427 0.325395 0.607659 0.068 Uiso 1 1 calc R U . . .
C62 C -0.2313(13) 0.3069(9) 0.5082(11) 0.057(5) Uani 1 1 d . U . . .
H62 H -0.287621 0.313545 0.516227 0.069 Uiso 1 1 calc R U . . .
C63 C -0.2209(12) 0.2890(9) 0.4414(9) 0.050(4) Uani 1 1 d . U . . .
H63 H -0.269870 0.283471 0.404059 0.060 Uiso 1 1 calc R U . . .
C64 C -0.1375(11) 0.2795(8) 0.4306(8) 0.042(3) Uani 1 1 d . U . . .
H64 H -0.129616 0.265930 0.385836 0.050 Uiso 1 1 calc R U . . .
C65 C -0.0992(11) 0.3007(9) 0.1878(7) 0.045(4) Uani 1 1 d . . . . .
H65 H -0.084135 0.252821 0.165489 0.054 Uiso 1 1 calc R U . . .
C66 C -0.1613(12) 0.3548(12) 0.1501(8) 0.057(5) Uani 1 1 d . . . . .
H66 H -0.185505 0.344722 0.102575 0.069 Uiso 1 1 calc R U . . .
C67 C -0.1864(11) 0.4212(12) 0.1817(9) 0.054(5) Uani 1 1 d . . . . .
H67 H -0.229802 0.457745 0.157682 0.065 Uiso 1 1 calc R U . . .
C68 C -0.1465(12) 0.4341(11) 0.2503(10) 0.054(4) Uani 1 1 d . . . . .
H68 H -0.161484 0.480763 0.274151 0.065 Uiso 1 1 calc R U . . .
C69 C -0.0858(9) 0.3797(8) 0.2837(8) 0.035(3) Uani 1 1 d . . . . .
H69 H -0.059862 0.389179 0.331083 0.042 Uiso 1 1 calc R U . . .
C70 C 0.1697(11) 0.4175(9) 0.3605(8) 0.043(4) Uani 1 1 d . . . . .
H70 H 0.183412 0.389951 0.403836 0.052 Uiso 1 1 calc R U . . .
C71 C 0.1960(12) 0.4996(9) 0.3575(9) 0.051(4) Uani 1 1 d . . . . .
H71 H 0.228771 0.526453 0.397474 0.061 Uiso 1 1 calc R U . . .
C72 C 0.1736(14) 0.5398(9) 0.2964(9) 0.057(5) Uani 1 1 d . . . . .
H72 H 0.188972 0.596147 0.293446 0.068 Uiso 1 1 calc R U . . .
C73 C 0.1284(12) 0.4990(9) 0.2381(9) 0.049(4) Uani 1 1 d . . . . .
H73 H 0.114443 0.525669 0.194432 0.059 Uiso 1 1 calc R U . . .
C74 C 0.1042(11) 0.4172(9) 0.2458(7) 0.041(3) Uani 1 1 d . . . . .
H74 H 0.070170 0.390021 0.206598 0.049 Uiso 1 1 calc R U . . .
C75 C 0.2936(12) 0.2292(10) 0.3440(8) 0.051(4) Uani 1 1 d . . . . .
H75 H 0.274685 0.221233 0.295544 0.062 Uiso 1 1 calc R U . . .
C76 C 0.3787(13) 0.2402(13) 0.3698(12) 0.069(6) Uani 1 1 d . . . . .
H76 H 0.417873 0.239849 0.339984 0.083 Uiso 1 1 calc R U . . .
C77 C 0.4085(13) 0.2520(12) 0.4394(11) 0.062(5) Uani 1 1 d . . . . .
H77 H 0.468261 0.260611 0.458824 0.075 Uiso 1 1 calc R U . . .
C78 C 0.3501(13) 0.2509(12) 0.4795(9) 0.060(5) Uani 1 1 d . . . . .
H78 H 0.368074 0.258779 0.528031 0.071 Uiso 1 1 calc R U . . .
C79 C 0.2636(11) 0.2381(11) 0.4489(9) 0.052(4) Uani 1 1 d . . . . .
H79 H 0.223442 0.235927 0.477790 0.063 Uiso 1 1 calc R U . . .
N14 N 0.6892(13) 0.2627(12) 0.2510(9) 0.078(5) Uani 1 1 d . U . . .
C95 C 0.6292(15) 0.3268(13) 0.2392(10) 0.069(5) Uani 1 1 d . U . . .
H95 H 0.646539 0.382184 0.234173 0.083 Uiso 1 1 calc R U . . .
C96 C 0.5444(17) 0.307(2) 0.2352(13) 0.095(7) Uani 1 1 d . U . . .
H96 H 0.504153 0.351547 0.227368 0.115 Uiso 1 1 calc R U . . .
C97 C 0.5125(12) 0.2317(18) 0.2412(10) 0.071(6) Uani 1 1 d . U . . .
H97 H 0.452647 0.220921 0.236796 0.085 Uiso 1 1 calc R U . . .
C98 C 0.5689(14) 0.1772(16) 0.2532(11) 0.077(6) Uani 1 1 d . U . . .
H98 H 0.549756 0.122794 0.259580 0.092 Uiso 1 1 calc R U . . .
C99 C 0.6551(15) 0.1870(14) 0.2580(12) 0.074(6) Uani 1 1 d . U . . .
H99 H 0.692093 0.140201 0.266484 0.088 Uiso 1 1 calc R U . . .
N15 N 0.5712(16) 0.3781(15) 0.4658(13) 0.107(4) Uani 1 1 d . U . . .
C100 C 0.5950(19) 0.4437(18) 0.5136(16) 0.106(4) Uani 1 1 d . U . . .
H100 H 0.603324 0.431659 0.561462 0.127 Uiso 1 1 calc R U . . .
C101 C 0.6063(19) 0.5204(19) 0.4952(16) 0.106(4) Uani 1 1 d . U . . .
H101 H 0.623399 0.562193 0.529104 0.128 Uiso 1 1 calc R U . . .
C102 C 0.5938(19) 0.5379(19) 0.4301(16) 0.108(4) Uani 1 1 d . U . . .
H102 H 0.604241 0.592887 0.417382 0.130 Uiso 1 1 calc R U . . .
C103 C 0.5652(19) 0.4790(18) 0.3765(16) 0.108(4) Uani 1 1 d . U . . .
H103 H 0.552498 0.494440 0.329112 0.130 Uiso 1 1 calc R U . . .
C104 C 0.5568(19) 0.3978(19) 0.3968(16) 0.108(4) Uani 1 1 d . U . . .
H104 H 0.540997 0.355846 0.362858 0.130 Uiso 1 1 calc R U . . .
N13 N 0.4051(15) -0.0359(14) 0.5893(10) 0.090(6) Uani 1 1 d . . . . .
C90 C 0.4055(17) -0.1145(15) 0.5648(13) 0.084(7) Uani 1 1 d . . . . .
H90 H 0.412403 -0.158460 0.597271 0.101 Uiso 1 1 calc R U . . .
C91 C 0.3966(12) -0.1347(13) 0.4960(11) 0.061(5) Uani 1 1 d . . . . .
H91 H 0.397735 -0.190521 0.481523 0.074 Uiso 1 1 calc R U . . .
C92 C 0.3861(12) -0.0706(13) 0.4494(9) 0.059(5) Uani 1 1 d . . . . .
H92 H 0.379269 -0.080519 0.401320 0.071 Uiso 1 1 calc R U . . .
C93 C 0.3858(13) 0.0091(15) 0.4752(12) 0.070(6) Uani 1 1 d . . . . .
H93 H 0.378068 0.054323 0.443925 0.084 Uiso 1 1 calc R U . . .
C94 C 0.3957(16) 0.0237(14) 0.5406(11) 0.077(6) Uani 1 1 d . . . . .
H94 H 0.396482 0.079650 0.555155 0.092 Uiso 1 1 calc R U . . .
N11 N -0.1057(16) 0.6342(12) 0.0615(10) 0.097(4) Uani 1 1 d . U . . .
C80 C -0.111(2) 0.5525(15) 0.0784(13) 0.097(4) Uani 1 1 d . U . . .
H80 H -0.109984 0.536918 0.124689 0.116 Uiso 1 1 calc R U . . .
C81 C -0.118(2) 0.4953(16) 0.0297(12) 0.098(4) Uani 1 1 d . U . . .
H81 H -0.118427 0.438777 0.042296 0.117 Uiso 1 1 calc R U . . .
C82 C -0.124(2) 0.5146(15) -0.0360(13) 0.098(4) Uani 1 1 d . U . . .
H82 H -0.133577 0.473185 -0.070832 0.118 Uiso 1 1 calc R U . . .
C83 C -0.117(2) 0.5959(15) -0.0523(13) 0.096(4) Uani 1 1 d . U . . .
H83 H -0.117746 0.611033 -0.098661 0.115 Uiso 1 1 calc R U . . .
C84 C -0.108(2) 0.6540(16) -0.0039(12) 0.095(4) Uani 1 1 d . U . . .
H84 H -0.104321 0.710356 -0.016225 0.114 Uiso 1 1 calc R U . . .
N16 N 1.0541(14) 0.1402(12) 0.9619(11) 0.084(6) Uani 1 1 d . . . . .
C105 C 0.9821(19) 0.1298(15) 0.9880(13) 0.090(8) Uani 1 1 d . . . . .
H105 H 0.976684 0.164161 1.025615 0.108 Uiso 1 1 calc R U . . .
C106 C 0.9152(15) 0.0725(16) 0.9640(12) 0.079(6) Uani 1 1 d . . . . .
H106 H 0.867152 0.067339 0.984863 0.095 Uiso 1 1 calc R U . . .
C107 C 0.9233(16) 0.0241(16) 0.9084(12) 0.084(7) Uani 1 1 d . . . . .
H107 H 0.879931 -0.014924 0.888940 0.101 Uiso 1 1 calc R U . . .
C108 C 0.9954(17) 0.0339(17) 0.8821(12) 0.091(8) Uani 1 1 d . . . . .
H108 H 1.003725 -0.000412 0.845364 0.109 Uiso 1 1 calc R U . . .
C109 C 1.0539(12) 0.0913(13) 0.9078(11) 0.064(5) Uani 1 1 d . . . . .
H109 H 1.100233 0.098186 0.885232 0.077 Uiso 1 1 calc R U . . .
N12 N 0.1768(12) 0.2356(14) 0.7683(9) 0.079(5) Uani 1 1 d . . . . .
C85 C 0.1236(12) 0.1662(12) 0.7552(9) 0.053(4) Uani 1 1 d . . . . .
H85 H 0.147708 0.112294 0.761351 0.063 Uiso 1 1 calc R U . . .
C86 C 0.0359(14) 0.1769(16) 0.7331(10) 0.071(6) Uani 1 1 d . . . . .
H86 H 0.000408 0.129414 0.721823 0.085 Uiso 1 1 calc R U . . .
C87 C 0.0000(11) 0.2476(15) 0.7271(9) 0.057(5) Uani 1 1 d . . . . .
H87 H -0.061161 0.252766 0.714269 0.068 Uiso 1 1 calc R U . . .
C88 C 0.0490(16) 0.3121(15) 0.7391(10) 0.074(7) Uani 1 1 d . . . . .
H88 H 0.021711 0.364599 0.732234 0.089 Uiso 1 1 calc R U . . .
C89 C 0.1381(13) 0.3107(12) 0.7610(9) 0.055(4) Uani 1 1 d . . . . .
H89 H 0.170726 0.360232 0.770520 0.067 Uiso 1 1 calc R U . . .

loop_
_atom_site_aniso_label
_atom_site_aniso_U_11
_atom_site_aniso_U_22
_atom_site_aniso_U_33
_atom_site_aniso_U_23
_atom_site_aniso_U_13
_atom_site_aniso_U_12
Sm1 0.0364(4) 0.0208(3) 0.0230(3) -0.0025(2) 0.0090(3) -0.0010(3)
I1 0.0914(9) 0.0382(5) 0.0351(5) -0.0019(4) 0.0266(5) -0.0001(5)
I2 0.0418(5) 0.0266(4) 0.0287(4) -0.0039(3) 0.0016(4) 0.0027(3)
O1 0.042(5) 0.021(4) 0.027(5) -0.007(3) 0.009(4) 0.000(4)
N1 0.052(8) 0.025(5) 0.033(6) -0.003(4) 0.017(5) -0.001(5)
N2 0.024(5) 0.026(5) 0.027(5) -0.004(4) 0.003(4) 0.001(4)
N3 0.035(7) 0.032(6) 0.066(9) -0.002(6) 0.016(6) 0.002(5)
N4 0.040(7) 0.034(6) 0.032(6) -0.003(5) 0.004(5) 0.006(5)
N5 0.041(7) 0.022(5) 0.033(6) -0.007(4) 0.001(5) -0.004(5)
C1 0.050(9) 0.029(7) 0.051(9) -0.004(6) 0.026(7) -0.001(6)
C01T 0.061(10) 0.037(8) 0.037(8) 0.006(6) -0.001(7) 0.023(7)
C2 0.052(9) 0.045(8) 0.058(10) 0.010(7) 0.022(8) -0.011(7)
C3 0.048(9) 0.035(7) 0.054(9) 0.007(6) 0.026(7) -0.010(6)
C4 0.053(9) 0.023(6) 0.052(9) 0.000(6) 0.022(7) -0.005(6)
C5 0.031(7) 0.025(6) 0.034(7) 0.001(5) 0.011(5) 0.001(5)
C6 0.018(6) 0.028(6) 0.035(7) -0.004(5) 0.003(5) 0.000(5)
C7 0.040(7) 0.018(5) 0.025(6) -0.003(4) 0.005(5) -0.004(5)
C8 0.041(8) 0.027(7) 0.049(9) -0.006(6) 0.009(7) 0.001(6)
C9 0.057(9) 0.013(5) 0.051(9) -0.008(5) 0.009(7) -0.005(6)
C10 0.039(8) 0.028(6) 0.034(7) -0.006(5) 0.004(6) -0.001(5)
C11 0.043(8) 0.027(6) 0.026(6) -0.002(5) 0.003(6) 0.000(5)
C12 0.030(7) 0.031(6) 0.022(6) 0.006(5) 0.006(5) 0.008(5)
C13 0.041(7) 0.018(5) 0.024(6) -0.005(5) 0.000(5) -0.003(5)
C14 0.046(7) 0.012(5) 0.020(5) -0.004(4) 0.009(5) -0.004(5)
C15 0.044(8) 0.028(6) 0.027(6) 0.001(5) 0.022(6) -0.001(5)
C16 0.046(8) 0.021(6) 0.052(9) -0.007(6) 0.008(7) 0.004(5)
C17 0.068(10) 0.025(6) 0.054(9) -0.007(6) 0.034(8) -0.012(6)
C18 0.073(10) 0.017(6) 0.042(8) -0.004(5) 0.028(8) -0.007(6)
C19 0.064(10) 0.024(6) 0.026(7) 0.001(5) 0.001(6) 0.002(6)
C20 0.047(8) 0.026(6) 0.022(6) 0.000(5) 0.012(5) -0.011(5)
C21 0.055(9) 0.031(7) 0.040(8) -0.005(6) 0.005(7) -0.002(6)
C22 0.058(9) 0.019(6) 0.043(8) 0.003(5) 0.007(7) 0.008(6)
C23 0.074(12) 0.052(10) 0.053(10) 0.001(8) -0.019(9) 0.008(9)
C24 0.056(10) 0.031(7) 0.044(9) -0.002(6) -0.012(7) -0.003(6)
C25 0.048(10) 0.082(13) 0.073(12) -0.021(10) 0.007(9) 0.019(9)
C26 0.071(14) 0.112(17) 0.107(17) -0.035(14) -0.004(13) 0.020(13)
C27 0.044(11) 0.079(13) 0.119(18) -0.017(13) 0.013(11) 0.015(10)
C28 0.051(10) 0.054(10) 0.107(15) -0.002(10) 0.038(10) -0.005(8)
C29 0.044(9) 0.054(9) 0.079(12) 0.014(9) 0.028(9) -0.002(7)
C30 0.053(9) 0.032(7) 0.035(8) -0.005(6) 0.012(7) -0.012(6)
C31 0.058(10) 0.025(7) 0.054(10) 0.008(6) 0.010(8) 0.003(6)
C32 0.088(13) 0.017(6) 0.058(10) -0.005(6) 0.034(10) -0.001(7)
C33 0.063(10) 0.025(7) 0.045(9) 0.000(6) 0.028(8) 0.004(6)
C34 0.054(10) 0.037(8) 0.040(8) 0.003(6) 0.019(7) -0.003(7)
C35 0.054(10) 0.019(6) 0.048(9) -0.005(6) 0.008(7) 0.001(6)
C36 0.051(10) 0.044(8) 0.033(8) -0.010(6) -0.005(7) 0.002(7)
C37 0.053(10) 0.025(7) 0.054(10) -0.007(6) 0.001(8) -0.010(6)
C38 0.042(8) 0.031(7) 0.039(8) -0.001(6) 0.010(6) -0.001(6)
C39 0.035(7) 0.042(7) 0.019(6) -0.001(5) 0.002(5) 0.000(6)
Sm2 0.0491(4) 0.0183(3) 0.0186(3) 0.0001(2) 0.0076(3) -0.0033(3)
I3 0.1008(9) 0.0312(5) 0.0264(5) 0.0000(4) 0.0243(5) -0.0002(5)
I4 0.0509(6) 0.0269(4) 0.0327(5) 0.0035(3) 0.0022(4) -0.0080(4)
O2 0.059(6) 0.013(4) 0.024(4) 0.001(3) 0.010(4) 0.001(4)
N6 0.046(7) 0.023(5) 0.035(6) 0.002(4) 0.005(5) -0.004(5)
N7 0.050(7) 0.018(5) 0.023(5) -0.002(4) 0.013(5) 0.003(4)
N8 0.062(8) 0.026(6) 0.029(6) 0.005(5) 0.004(6) -0.008(5)
N9 0.051(8) 0.029(6) 0.032(6) 0.000(5) 0.013(5) -0.010(5)
N10 0.052(7) 0.025(5) 0.034(6) 0.000(5) 0.009(5) -0.001(5)
C40 0.054(9) 0.031(7) 0.033(7) 0.004(6) 0.019(7) 0.001(6)
C41 0.052(9) 0.027(7) 0.041(8) -0.012(6) 0.017(7) 0.002(6)
C42 0.058(10) 0.018(6) 0.052(9) -0.003(6) 0.021(7) 0.004(6)
C43 0.035(8) 0.028(6) 0.034(7) 0.004(5) -0.001(6) 0.000(5)
C44 0.040(8) 0.019(6) 0.030(7) 0.005(5) 0.009(6) -0.004(5)
C45 0.042(8) 0.014(5) 0.025(6) -0.002(4) -0.001(5) -0.005(5)
C46 0.036(8) 0.028(6) 0.032(7) 0.007(5) 0.004(6) -0.001(5)
C47 0.054(9) 0.015(6) 0.033(7) 0.010(5) 0.004(6) -0.003(5)
C48 0.055(9) 0.020(6) 0.048(9) 0.007(6) 0.019(7) 0.003(6)
C49 0.047(8) 0.033(7) 0.012(5) -0.001(5) 0.000(5) -0.002(6)
C50 0.058(9) 0.019(6) 0.032(7) -0.004(5) 0.020(6) 0.004(6)
C51 0.044(8) 0.013(5) 0.029(7) 0.007(5) -0.001(6) 0.003(5)
C52 0.058(9) 0.024(6) 0.020(6) 0.003(5) 0.011(6) 0.004(6)
C53 0.072(11) 0.023(6) 0.021(6) -0.003(5) 0.015(7) 0.000(6)
C54 0.066(11) 0.024(7) 0.040(8) 0.004(6) 0.006(7) 0.002(6)
C55 0.096(14) 0.027(7) 0.039(9) -0.001(6) 0.015(9) -0.010(8)
C56 0.093(14) 0.039(8) 0.033(8) -0.017(7) 0.014(9) -0.018(9)
C57 0.075(12) 0.049(9) 0.033(8) -0.009(7) -0.007(8) -0.002(8)
C58 0.080(12) 0.031(7) 0.025(7) -0.008(6) 0.002(7) -0.006(7)
C59 0.062(9) 0.014(5) 0.033(7) 0.007(5) 0.015(6) -0.003(5)
C60 0.071(10) 0.028(7) 0.035(7) 0.002(6) 0.023(7) 0.012(7)
C61 0.106(14) 0.016(6) 0.059(10) 0.006(6) 0.039(10) 0.013(7)
C62 0.078(12) 0.023(7) 0.084(12) 0.007(7) 0.044(10) 0.007(7)
C63 0.067(10) 0.027(7) 0.061(10) 0.013(7) 0.027(8) -0.001(7)
C64 0.069(10) 0.023(6) 0.037(7) 0.008(6) 0.022(7) -0.003(6)
C65 0.066(11) 0.040(8) 0.027(7) -0.006(6) 0.009(7) -0.016(7)
C66 0.063(11) 0.071(12) 0.028(8) 0.025(8) -0.012(7) -0.023(9)
C67 0.049(10) 0.061(11) 0.047(10) 0.026(9) 0.001(8) -0.003(8)
C68 0.056(11) 0.050(10) 0.059(11) 0.012(8) 0.020(9) 0.012(8)
C69 0.042(8) 0.025(6) 0.038(8) 0.006(5) 0.010(6) -0.003(6)
C70 0.071(11) 0.027(7) 0.033(8) -0.001(6) 0.011(7) 0.002(7)
C71 0.075(12) 0.029(7) 0.052(10) -0.006(7) 0.020(9) 0.001(7)
C72 0.103(15) 0.028(7) 0.046(9) -0.005(7) 0.031(10) -0.020(8)
C73 0.081(12) 0.030(7) 0.044(9) 0.009(6) 0.029(9) -0.001(7)
C74 0.062(10) 0.037(7) 0.025(7) 0.004(6) 0.014(7) -0.011(7)
C75 0.070(12) 0.051(9) 0.035(8) -0.003(7) 0.014(8) -0.008(8)
C76 0.053(12) 0.079(14) 0.082(15) -0.006(11) 0.029(11) 0.003(10)
C77 0.059(12) 0.058(11) 0.071(13) -0.010(9) 0.018(10) -0.007(9)
C78 0.067(12) 0.068(12) 0.040(9) -0.005(8) 0.003(9) 0.003(9)
C79 0.051(10) 0.059(10) 0.042(9) 0.008(8) -0.001(7) -0.005(8)
N14 0.090(12) 0.075(11) 0.066(10) -0.001(9) 0.016(9) -0.018(9)
C95 0.086(14) 0.067(11) 0.059(11) 0.022(9) 0.024(10) 0.026(10)
C96 0.074(15) 0.137(19) 0.073(14) 0.002(14) 0.011(12) 0.049(14)
C97 0.032(9) 0.136(18) 0.050(10) -0.022(12) 0.019(8) -0.010(11)
C98 0.062(13) 0.104(16) 0.071(13) -0.027(11) 0.028(10) -0.038(11)
C99 0.074(13) 0.064(12) 0.085(14) -0.004(10) 0.021(11) -0.018(10)
N15 0.109(8) 0.104(9) 0.100(9) 0.029(7) 0.008(8) -0.008(7)
C100 0.108(8) 0.103(9) 0.100(9) 0.029(7) 0.008(8) -0.007(7)
C101 0.109(8) 0.101(9) 0.101(9) 0.029(7) 0.008(8) -0.006(7)
C102 0.110(8) 0.103(9) 0.103(9) 0.029(7) 0.007(8) -0.006(7)
C103 0.110(8) 0.105(9) 0.102(9) 0.030(7) 0.006(8) -0.007(7)
C104 0.110(8) 0.105(9) 0.101(9) 0.030(7) 0.007(8) -0.008(7)
N13 0.117(17) 0.097(15) 0.063(12) -0.023(11) 0.031(12) 0.011(13)
C90 0.110(19) 0.070(14) 0.078(16) 0.003(12) 0.036(14) 0.020(13)
C91 0.058(12) 0.063(12) 0.070(13) -0.006(10) 0.029(10) -0.003(9)
C92 0.067(12) 0.079(13) 0.031(9) -0.001(8) 0.016(8) 0.001(10)
C93 0.058(12) 0.087(15) 0.070(14) 0.020(12) 0.023(10) 0.018(11)
C94 0.12(2) 0.062(13) 0.058(13) -0.004(10) 0.039(13) 0.009(12)
N11 0.159(10) 0.075(7) 0.066(6) 0.004(5) 0.043(7) -0.026(7)
C80 0.161(10) 0.074(7) 0.065(7) 0.005(5) 0.043(7) -0.026(7)
C81 0.163(10) 0.073(7) 0.066(7) 0.004(5) 0.044(7) -0.025(7)
C82 0.164(10) 0.074(7) 0.065(7) 0.002(5) 0.045(7) -0.025(7)
C83 0.161(10) 0.073(7) 0.064(7) 0.003(5) 0.046(7) -0.025(7)
C84 0.158(10) 0.073(7) 0.064(7) 0.003(5) 0.045(7) -0.026(7)
N16 0.088(14) 0.082(13) 0.081(14) -0.017(11) 0.019(11) -0.029(11)
C105 0.11(2) 0.078(16) 0.071(15) -0.019(12) -0.006(15) 0.001(14)
C106 0.065(14) 0.106(18) 0.064(14) -0.010(12) 0.011(11) 0.018(13)
C107 0.073(15) 0.111(19) 0.066(14) -0.029(13) 0.012(12) -0.022(14)
C108 0.094(19) 0.11(2) 0.063(14) -0.026(13) 0.002(13) -0.009(15)
C109 0.046(11) 0.078(14) 0.061(12) 0.009(10) -0.003(9) -0.011(9)
N12 0.072(12) 0.110(16) 0.049(10) 0.001(10) 0.004(8) -0.003(11)
C85 0.056(11) 0.063(11) 0.044(9) -0.002(8) 0.022(8) -0.005(9)
C86 0.073(15) 0.108(18) 0.040(10) -0.011(11) 0.030(10) -0.036(13)
C87 0.028(9) 0.099(16) 0.042(9) 0.021(10) 0.006(7) 0.002(9)
C88 0.098(18) 0.082(15) 0.053(12) 0.016(10) 0.042(12) 0.038(13)
C89 0.061(12) 0.055(11) 0.050(10) 0.006(8) 0.013(9) -0.004(9)

loop_
_atom_type_symbol
_atom_type_description
_atom_type_scat_dispersion_real
_atom_type_scat_dispersion_imag
_atom_type_scat_source
C C 0.0033 0.0016 'International Tables Vol C Tables 4.2.6.8 and 6.1.1.4'
H H 0.0000 0.0000 'International Tables Vol C Tables 4.2.6.8 and 6.1.1.4'
I I -0.4742 1.8119 'International Tables Vol C Tables 4.2.6.8 and 6.1.1.4'
N N 0.0061 0.0033 'International Tables Vol C Tables 4.2.6.8 and 6.1.1.4'
O O 0.0106 0.0060 'International Tables Vol C Tables 4.2.6.8 and 6.1.1.4'
Sm Sm -0.1638 3.4418 'International Tables Vol C Tables 4.2.6.8 and 6.1.1.4'

loop_
_geom_angle_atom_site_label_1
_geom_angle_atom_site_label_2
_geom_angle_atom_site_label_3
_geom_angle
_geom_angle_site_symmetry_1
_geom_angle_site_symmetry_3
_geom_angle_publ_flag
I2 Sm1 I1 93.81(3) . . ?
O1 Sm1 I1 149.4(2) . . ?
O1 Sm1 I2 100.8(2) . . ?
O1 Sm1 N1 126.6(3) . . ?
O1 Sm1 N2 64.7(3) . . ?
O1 Sm1 N3 96.0(4) . . ?
O1 Sm1 N4 76.8(3) . . ?
O1 Sm1 N5 77.3(3) . . ?
N1 Sm1 I1 83.3(2) . . ?
N1 Sm1 I2 73.0(3) . . ?
N1 Sm1 N4 135.7(4) . . ?
N2 Sm1 I1 145.2(2) . . ?
N2 Sm1 I2 79.3(2) . . ?
N2 Sm1 N1 62.0(3) . . ?
N2 Sm1 N3 77.5(4) . . ?
N2 Sm1 N4 126.6(3) . . ?
N2 Sm1 N5 129.7(4) . . ?
N3 Sm1 I1 88.5(3) . . ?
N3 Sm1 I2 142.0(3) . . ?
N3 Sm1 N1 69.6(4) . . ?
N3 Sm1 N4 71.1(4) . . ?
N3 Sm1 N5 140.7(4) . . ?
N4 Sm1 I1 76.2(3) . . ?
N4 Sm1 I2 146.0(3) . . ?
N5 Sm1 I1 80.2(3) . . ?
N5 Sm1 I2 76.6(2) . . ?
N5 Sm1 N1 144.2(4) . . ?
N5 Sm1 N4 69.7(4) . . ?
C13 O1 Sm1 134.9(7) . . ?
C1 N1 Sm1 124.0(9) . . ?
C1 N1 C5 117.2(12) . . ?
C5 N1 Sm1 118.8(8) . . ?
C6 N2 Sm1 123.2(8) . . ?
C12 N2 Sm1 116.3(8) . . ?
C12 N2 C6 120.4(11) . . ?
C25 N3 Sm1 127.0(12) . . ?
C25 N3 C29 115.2(16) . . ?
C29 N3 Sm1 117.6(12) . . ?
C30 N4 Sm1 115.6(9) . . ?
C30 N4 C34 118.4(13) . . ?
C34 N4 Sm1 125.2(10) . . ?
C35 N5 Sm1 125.0(9) . . ?
C39 N5 Sm1 119.1(9) . . ?
C39 N5 C35 115.7(11) . . ?
N1 C1 H1 118.5 . . ?
N1 C1 C2 123.0(15) . . ?
C2 C1 H1 118.5 . . ?
C22 C01T H01T 120.6 . . ?
C22 C01T C23 118.9(14) . . ?
C23 C01T H01T 120.6 . . ?
C1 C2 H2 119.9 . . ?
C3 C2 C1 120.1(15) . . ?
C3 C2 H2 119.9 . . ?
C2 C3 H3 120.5 . . ?
C2 C3 C4 119.1(14) . . ?
C4 C3 H3 120.5 . . ?
C3 C4 C5 116.1(14) . . ?
C3 C4 C9 124.5(13) . . ?
C5 C4 C9 119.4(13) . . ?
N1 C5 C4 124.5(12) . . ?
N1 C5 C6 117.7(11) . . ?
C4 C5 C6 117.8(12) . . ?
N2 C6 C5 118.2(11) . . ?
N2 C6 C7 121.7(12) . . ?
C7 C6 C5 120.1(11) . . ?
C6 C7 C8 118.9(12) . . ?
C10 C7 C6 117.6(11) . . ?
C10 C7 C8 123.4(12) . . ?
C7 C8 H8 119.5 . . ?
C9 C8 C7 121.1(14) . . ?
C9 C8 H8 119.5 . . ?
C4 C9 H9 118.6 . . ?
C8 C9 C4 122.7(13) . . ?
C8 C9 H9 118.6 . . ?
C7 C10 H10 120.4 . . ?
C11 C10 C7 119.2(13) . . ?
C11 C10 H10 120.4 . . ?
C10 C11 H11 119.6 . . ?
C10 C11 C12 120.7(13) . . ?
C12 C11 H11 119.6 . . ?
N2 C12 C11 120.3(12) . . ?
N2 C12 C13 116.1(11) . . ?
C11 C12 C13 123.6(11) . . ?
O1 C13 C12 107.6(10) . . ?
O1 C13 C14 111.7(10) . . ?
O1 C13 C20 108.5(10) . . ?
C12 C13 C14 108.4(10) . . ?
C20 C13 C12 111.5(10) . . ?
C20 C13 C14 109.2(10) . . ?
C15 C14 C13 119.2(10) . . ?
C19 C14 C13 122.4(12) . . ?
C19 C14 C15 118.4(13) . . ?
C14 C15 H15 120.0 . . ?
C14 C15 C16 120.0(12) . . ?
C16 C15 H15 120.0 . . ?
C15 C16 H16 120.0 . . ?
C17 C16 C15 120.0(15) . . ?
C17 C16 H16 120.0 . . ?
C16 C17 H17 120.5 . . ?
C18 C17 C16 118.9(15) . . ?
C18 C17 H17 120.5 . . ?
C17 C18 H18 119.4 . . ?
C17 C18 C19 121.1(14) . . ?
C19 C18 H18 119.4 . . ?
C14 C19 C18 121.2(14) . . ?
C14 C19 H19 119.4 . . ?
C18 C19 H19 119.4 . . ?
C21 C20 C13 116.4(12) . . ?
C24 C20 C13 125.3(12) . . ?
C24 C20 C21 118.2(14) . . ?
C20 C21 H21 119.7 . . ?
C22 C21 C20 120.6(15) . . ?
C22 C21 H21 119.7 . . ?
C01T C22 H22 119.5 . . ?
C21 C22 C01T 121.1(13) . . ?
C21 C22 H22 119.5 . . ?
C01T C23 H23 120.2 . . ?
C24 C23 C01T 119.6(16) . . ?
C24 C23 H23 120.2 . . ?
C20 C24 H24 119.2 . . ?
C23 C24 C20 121.6(15) . . ?
C23 C24 H24 119.2 . . ?
N3 C25 H25 117.9 . . ?
N3 C25 C26 124(2) . . ?
C26 C25 H25 117.9 . . ?
C25 C26 H26 121.3 . . ?
C27 C26 C25 117(2) . . ?
C27 C26 H26 121.3 . . ?
C26 C27 H27 120.2 . . ?
C28 C27 C26 120(2) . . ?
C28 C27 H27 120.2 . . ?
C27 C28 H28 120.8 . . ?
C27 C28 C29 118(2) . . ?
C29 C28 H28 120.8 . . ?
N3 C29 H29 117.4 . . ?
C28 C29 N3 125(2) . . ?
C28 C29 H29 117.4 . . ?
N4 C30 H30 118.9 . . ?
N4 C30 C31 122.2(14) . . ?
C31 C30 H30 118.9 . . ?
C30 C31 H31 120.8 . . ?
C32 C31 C30 118.4(15) . . ?
C32 C31 H31 120.8 . . ?
C31 C32 H32 119.6 . . ?
C33 C32 C31 120.8(14) . . ?
C33 C32 H32 119.6 . . ?
C32 C33 H33 121.2 . . ?
C32 C33 C34 117.5(15) . . ?
C34 C33 H33 121.2 . . ?
N4 C34 C33 122.5(15) . . ?
N4 C34 H34 118.7 . . ?
C33 C34 H34 118.7 . . ?
N5 C35 H35 117.6 . . ?
N5 C35 C36 124.7(14) . . ?
C36 C35 H35 117.6 . . ?
C35 C36 H36 120.9 . . ?
C37 C36 C35 118.1(14) . . ?
C37 C36 H36 120.9 . . ?
C36 C37 H37 120.6 . . ?
C36 C37 C38 118.9(13) . . ?
C38 C37 H37 120.6 . . ?
C37 C38 H38 120.7 . . ?
C37 C38 C39 118.6(13) . . ?
C39 C38 H38 120.7 . . ?
N5 C39 C38 124.0(12) . . ?
N5 C39 H39 118.0 . . ?
C38 C39 H39 118.0 . . ?
I4 Sm2 I3 93.24(3) . . ?
O2 Sm2 I3 150.4(2) . . ?
O2 Sm2 I4 101.7(3) . . ?
O2 Sm2 N6 127.5(3) . . ?
O2 Sm2 N7 64.4(3) . . ?
O2 Sm2 N8 77.4(4) . . ?
O2 Sm2 N9 76.9(3) . . ?
O2 Sm2 N10 95.0(4) . . ?
N6 Sm2 I3 81.2(3) . . ?
N6 Sm2 I4 73.0(3) . . ?
N6 Sm2 N9 136.5(4) . . ?
N7 Sm2 I3 143.9(2) . . ?
N7 Sm2 I4 81.9(3) . . ?
N7 Sm2 N6 63.1(3) . . ?
N7 Sm2 N8 129.8(4) . . ?
N7 Sm2 N9 126.3(3) . . ?
N7 Sm2 N10 76.7(4) . . ?
N8 Sm2 I3 82.1(3) . . ?
N8 Sm2 I4 75.0(2) . . ?
N8 Sm2 N6 142.7(4) . . ?
N8 Sm2 N9 69.6(4) . . ?
N9 Sm2 I3 76.0(2) . . ?
N9 Sm2 I4 144.0(3) . . ?
N10 Sm2 I3 87.4(3) . . ?
N10 Sm2 I4 143.9(2) . . ?
N10 Sm2 N6 71.5(3) . . ?
N10 Sm2 N8 140.5(3) . . ?
N10 Sm2 N9 70.9(4) . . ?
C52 O2 Sm2 133.8(7) . . ?
C40 N6 Sm2 125.3(9) . . ?
C40 N6 C44 117.7(11) . . ?
C44 N6 Sm2 116.8(9) . . ?
C45 N7 Sm2 122.3(8) . . ?
C51 N7 Sm2 119.0(8) . . ?
C51 N7 C45 118.6(11) . . ?
C65 N8 Sm2 124.4(11) . . ?
C65 N8 C69 117.7(14) . . ?
C69 N8 Sm2 117.8(9) . . ?
C70 N9 Sm2 118.2(9) . . ?
C74 N9 Sm2 124.8(9) . . ?
C74 N9 C70 116.3(12) . . ?
C75 N10 Sm2 122.5(10) . . ?
C75 N10 C79 115.6(14) . . ?
C79 N10 Sm2 121.8(11) . . ?
N6 C40 H40 117.8 . . ?
N6 C40 C41 124.3(13) . . ?
C41 C40 H40 117.8 . . ?
C40 C41 H41 121.4 . . ?
C42 C41 C40 117.2(13) . . ?
C42 C41 H41 121.4 . . ?
C41 C42 H42 119.5 . . ?
C41 C42 C43 121.0(12) . . ?
C43 C42 H42 119.5 . . ?
C42 C43 C44 117.7(13) . . ?
C42 C43 C48 122.8(12) . . ?
C44 C43 C48 119.5(13) . . ?
N6 C44 C43 122.1(13) . . ?
N6 C44 C45 119.1(11) . . ?
C43 C44 C45 118.9(12) . . ?
N7 C45 C44 118.5(11) . . ?
N7 C45 C46 121.2(12) . . ?
C46 C45 C44 120.3(11) . . ?
C45 C46 C47 118.7(13) . . ?
C49 C46 C45 117.9(12) . . ?
C49 C46 C47 123.3(12) . . ?
C46 C47 H47 119.4 . . ?
C48 C47 C46 121.3(12) . . ?
C48 C47 H47 119.4 . . ?
C43 C48 H48 119.3 . . ?
C47 C48 C43 121.3(12) . . ?
C47 C48 H48 119.3 . . ?
C46 C49 H49 119.7 . . ?
C50 C49 C46 120.5(12) . . ?
C50 C49 H49 119.7 . . ?
C49 C50 H50 121.0 . . ?
C49 C50 C51 118.1(12) . . ?
C51 C50 H50 121.0 . . ?
N7 C51 C50 123.4(11) . . ?
N7 C51 C52 113.7(11) . . ?
C50 C51 C52 122.8(12) . . ?
O2 C52 C51 108.9(10) . . ?
O2 C52 C53 107.8(11) . . ?
O2 C52 C59 110.7(11) . . ?
C51 C52 C53 111.4(11) . . ?
C51 C52 C59 107.6(11) . . ?
C59 C52 C53 110.5(11) . . ?
C54 C53 C52 117.9(13) . . ?
C58 C53 C52 126.2(12) . . ?
C58 C53 C54 115.9(14) . . ?
C53 C54 H54 118.6 . . ?
C55 C54 C53 122.9(15) . . ?
C55 C54 H54 118.6 . . ?
C54 C55 H55 120.6 . . ?
C56 C55 C54 118.8(15) . . ?
C56 C55 H55 120.6 . . ?
C55 C56 H56 119.9 . . ?
C55 C56 C57 120.3(15) . . ?
C57 C56 H56 119.9 . . ?
C56 C57 H57 119.2 . . ?
C56 C57 C58 121.5(16) . . ?
C58 C57 H57 119.2 . . ?
C53 C58 H58 119.7 . . ?
C57 C58 C53 120.6(14) . . ?
C57 C58 H58 119.7 . . ?
C60 C59 C52 120.1(13) . . ?
C64 C59 C52 120.4(12) . . ?
C64 C59 C60 119.4(15) . . ?
C59 C60 H60 120.2 . . ?
C61 C60 C59 119.5(17) . . ?
C61 C60 H60 120.2 . . ?
C60 C61 H61 119.2 . . ?
C60 C61 C62 121.5(17) . . ?
C62 C61 H61 119.2 . . ?
C61 C62 H62 119.9 . . ?
C61 C62 C63 120.2(17) . . ?
C63 C62 H62 119.9 . . ?
C62 C63 H63 120.5 . . ?
C64 C63 C62 119.1(18) . . ?
C64 C63 H63 120.5 . . ?
C59 C64 C63 120.3(15) . . ?
C59 C64 H64 119.9 . . ?
C63 C64 H64 119.9 . . ?
N8 C65 H65 118.7 . . ?
N8 C65 C66 122.5(16) . . ?
C66 C65 H65 118.7 . . ?
C65 C66 H66 120.1 . . ?
C67 C66 C65 119.7(15) . . ?
C67 C66 H66 120.1 . . ?
C66 C67 H67 121.3 . . ?
C66 C67 C68 117.4(16) . . ?
C68 C67 H67 121.3 . . ?
C67 C68 H68 120.0 . . ?
C69 C68 C67 120.0(17) . . ?
C69 C68 H68 120.0 . . ?
N8 C69 C68 122.6(15) . . ?
N8 C69 H69 118.7 . . ?
C68 C69 H69 118.7 . . ?
N9 C70 H70 118.3 . . ?
N9 C70 C71 123.3(14) . . ?
C71 C70 H70 118.3 . . ?
C70 C71 H71 120.8 . . ?
C72 C71 C70 118.3(16) . . ?
C72 C71 H71 120.8 . . ?
C71 C72 H72 119.9 . . ?
C71 C72 C73 120.2(14) . . ?
C73 C72 H72 119.9 . . ?
C72 C73 H73 121.2 . . ?
C72 C73 C74 117.7(14) . . ?
C74 C73 H73 121.2 . . ?
N9 C74 C73 124.1(14) . . ?
N9 C74 H74 118.0 . . ?
C73 C74 H74 118.0 . . ?
N10 C75 H75 117.7 . . ?
N10 C75 C76 124.6(17) . . ?
C76 C75 H75 117.7 . . ?
C75 C76 H76 120.3 . . ?
C75 C76 C77 119.5(19) . . ?
C77 C76 H76 120.3 . . ?
C76 C77 H77 121.1 . . ?
C78 C77 C76 117.8(19) . . ?
C78 C77 H77 121.1 . . ?
C77 C78 H78 120.4 . . ?
C77 C78 C79 119.1(18) . . ?
C79 C78 H78 120.4 . . ?
N10 C79 C78 123.3(17) . . ?
N10 C79 H79 118.3 . . ?
C78 C79 H79 118.3 . . ?
C99 N14 C95 115(2) . . ?
N14 C95 H95 121.2 . . ?
C96 C95 N14 118(2) . . ?
C96 C95 H95 121.2 . . ?
C95 C96 H96 116.8 . . ?
C97 C96 C95 126(2) . . ?
C97 C96 H96 116.8 . . ?
C96 C97 H97 123.4 . . ?
C98 C97 C96 113(2) . . ?
C98 C97 H97 123.4 . . ?
C97 C98 H98 116.5 . . ?
C97 C98 C99 127(2) . . ?
C99 C98 H98 116.5 . . ?
N14 C99 H99 119.5 . . ?
C98 C99 N14 121(2) . . ?
C98 C99 H99 119.5 . . ?
C104 N15 C100 117(3) . . ?
N15 C100 H100 118.3 . . ?
C101 C100 N15 123(3) . . ?
C101 C100 H100 118.3 . . ?
C100 C101 H101 120.6 . . ?
C102 C101 C100 119(3) . . ?
C102 C101 H101 120.6 . . ?
C101 C102 H102 118.3 . . ?
C101 C102 C103 123(3) . . ?
C103 C102 H102 118.3 . . ?
C102 C103 H103 121.6 . . ?
C104 C103 C102 117(3) . . ?
C104 C103 H103 121.6 . . ?
N15 C104 C103 120(3) . . ?
N15 C104 H104 119.9 . . ?
C103 C104 H104 119.9 . . ?
C94 N13 C90 115(2) . . ?
N13 C90 H90 117.7 . . ?
N13 C90 C91 125(2) . . ?
C91 C90 H90 117.7 . . ?
C90 C91 H91 121.4 . . ?
C92 C91 C90 117(2) . . ?
C92 C91 H91 121.4 . . ?
C91 C92 H92 121.2 . . ?
C91 C92 C93 117.5(18) . . ?
C93 C92 H92 121.2 . . ?
C92 C93 H93 119.0 . . ?
C94 C93 C92 122(2) . . ?
C94 C93 H93 119.0 . . ?
N13 C94 H94 118.1 . . ?
C93 C94 N13 124(2) . . ?
C93 C94 H94 118.1 . . ?
C84 N11 C80 119(2) . . ?
N11 C80 H80 120.2 . . ?
C81 C80 N11 120(2) . . ?
C81 C80 H80 120.2 . . ?
C80 C81 H81 119.0 . . ?
C82 C81 C80 122(2) . . ?
C82 C81 H81 119.0 . . ?
C81 C82 H82 121.0 . . ?
C81 C82 C83 118(2) . . ?
C83 C82 H82 121.0 . . ?
C82 C83 H83 119.6 . . ?
C84 C83 C82 121(2) . . ?
C84 C83 H83 119.6 . . ?
N11 C84 C83 121(2) . . ?
N11 C84 H84 119.6 . . ?
C83 C84 H84 119.6 . . ?
C109 N16 C105 112.4(19) . . ?
N16 C105 H105 117.2 . . ?
N16 C105 C106 126(2) . . ?
C106 C105 H105 117.2 . . ?
C105 C106 H106 121.8 . . ?
C107 C106 C105 116(2) . . ?
C107 C106 H106 121.8 . . ?
C106 C107 H107 120.8 . . ?
C108 C107 C106 118(2) . . ?
C108 C107 H107 120.8 . . ?
C107 C108 H108 119.8 . . ?
C109 C108 C107 120(2) . . ?
C109 C108 H108 119.8 . . ?
N16 C109 H109 116.6 . . ?
C108 C109 N16 127(2) . . ?
C108 C109 H109 116.6 . . ?
C89 N12 C85 117.6(18) . . ?
N12 C85 H85 120.5 . . ?
C86 C85 N12 119.0(19) . . ?
C86 C85 H85 120.5 . . ?
C85 C86 H86 118.5 . . ?
C87 C86 C85 123(2) . . ?
C87 C86 H86 118.5 . . ?
C86 C87 H87 120.9 . . ?
C86 C87 C88 118.1(19) . . ?
C88 C87 H87 120.9 . . ?
C87 C88 H88 117.4 . . ?
C87 C88 C89 125(2) . . ?
C89 C88 H88 117.4 . . ?
N12 C89 C88 117.0(19) . . ?
N12 C89 H89 121.5 . . ?
C88 C89 H89 121.5 . . ?

loop_
_geom_bond_atom_site_label_1
_geom_bond_atom_site_label_2
_geom_bond_distance
_geom_bond_site_symmetry_2
_geom_bond_publ_flag
Sm1 I1 3.2739(12) . ?
Sm1 I2 3.1747(11) . ?
Sm1 O1 2.134(9) . ?
Sm1 N1 2.712(11) . ?
Sm1 N2 2.571(10) . ?
Sm1 N3 2.615(12) . ?
Sm1 N4 2.722(11) . ?
Sm1 N5 2.669(11) . ?
O1 C13 1.390(15) . ?
N1 C1 1.333(18) . ?
N1 C5 1.356(17) . ?
N2 C6 1.364(16) . ?
N2 C12 1.311(16) . ?
N3 C25 1.29(2) . ?
N3 C29 1.35(2) . ?
N4 C30 1.324(19) . ?
N4 C34 1.343(19) . ?
N5 C35 1.337(18) . ?
N5 C39 1.329(17) . ?
C1 H1 0.9500 . ?
C1 C2 1.40(2) . ?
C01T H01T 0.9500 . ?
C01T C22 1.39(2) . ?
C01T C23 1.40(2) . ?
C2 H2 0.9500 . ?
C2 C3 1.39(2) . ?
C3 H3 0.9500 . ?
C3 C4 1.41(2) . ?
C4 C5 1.428(18) . ?
C4 C9 1.43(2) . ?
C5 C6 1.450(18) . ?
C6 C7 1.429(17) . ?
C7 C8 1.430(18) . ?
C7 C10 1.386(19) . ?
C8 H8 0.9500 . ?
C8 C9 1.32(2) . ?
C9 H9 0.9500 . ?
C10 H10 0.9500 . ?
C10 C11 1.376(18) . ?
C11 H11 0.9500 . ?
C11 C12 1.423(18) . ?
C12 C13 1.540(17) . ?
C13 C14 1.555(19) . ?
C13 C20 1.538(19) . ?
C14 C15 1.379(19) . ?
C14 C19 1.366(18) . ?
C15 H15 0.9500 . ?
C15 C16 1.41(2) . ?
C16 H16 0.9500 . ?
C16 C17 1.38(2) . ?
C17 H17 0.9500 . ?
C17 C18 1.35(2) . ?
C18 H18 0.9500 . ?
C18 C19 1.38(2) . ?
C19 H19 0.9500 . ?
C20 C21 1.400(19) . ?
C20 C24 1.39(2) . ?
C21 H21 0.9500 . ?
C21 C22 1.36(2) . ?
C22 H22 0.9500 . ?
C23 H23 0.9500 . ?
C23 C24 1.37(2) . ?
C24 H24 0.9500 . ?
C25 H25 0.9500 . ?
C25 C26 1.39(3) . ?
C26 H26 0.9500 . ?
C26 C27 1.38(3) . ?
C27 H27 0.9500 . ?
C27 C28 1.33(3) . ?
C28 H28 0.9500 . ?
C28 C29 1.34(2) . ?
C29 H29 0.9500 . ?
C30 H30 0.9500 . ?
C30 C31 1.39(2) . ?
C31 H31 0.9500 . ?
C31 C32 1.37(2) . ?
C32 H32 0.9500 . ?
C32 C33 1.35(2) . ?
C33 H33 0.9500 . ?
C33 C34 1.40(2) . ?
C34 H34 0.9500 . ?
C35 H35 0.9500 . ?
C35 C36 1.40(2) . ?
C36 H36 0.9500 . ?
C36 C37 1.37(2) . ?
C37 H37 0.9500 . ?
C37 C38 1.38(2) . ?
C38 H38 0.9500 . ?
C38 C39 1.403(19) . ?
C39 H39 0.9500 . ?
Sm2 I3 3.2693(11) . ?
Sm2 I4 3.2104(11) . ?
Sm2 O2 2.159(9) . ?
Sm2 N6 2.682(11) . ?
Sm2 N7 2.548(10) . ?
Sm2 N8 2.663(12) . ?
Sm2 N9 2.727(11) . ?
Sm2 N10 2.651(12) . ?
O2 C52 1.400(14) . ?
N6 C40 1.334(18) . ?
N6 C44 1.365(16) . ?
N7 C45 1.354(15) . ?
N7 C51 1.327(17) . ?
N8 C65 1.308(18) . ?
N8 C69 1.338(18) . ?
N9 C70 1.358(18) . ?
N9 C74 1.326(17) . ?
N10 C75 1.33(2) . ?
N10 C79 1.33(2) . ?
C40 H40 0.9500 . ?
C40 C41 1.413(19) . ?
C41 H41 0.9500 . ?
C41 C42 1.36(2) . ?
C42 H42 0.9500 . ?
C42 C43 1.40(2) . ?
C43 C44 1.411(17) . ?
C43 C48 1.435(19) . ?
C44 C45 1.432(18) . ?
C45 C46 1.407(18) . ?
C46 C47 1.441(17) . ?
C46 C49 1.392(19) . ?
C47 H47 0.9500 . ?
C47 C48 1.33(2) . ?
C48 H48 0.9500 . ?
C49 H49 0.9500 . ?
C49 C50 1.356(18) . ?
C50 H50 0.9500 . ?
C50 C51 1.391(18) . ?
C51 C52 1.540(17) . ?
C52 C53 1.56(2) . ?
C52 C59 1.55(2) . ?
C53 C54 1.392(18) . ?
C53 C58 1.38(2) . ?
C54 H54 0.9500 . ?
C54 C55 1.38(2) . ?
C55 H55 0.9500 . ?
C55 C56 1.35(2) . ?
C56 H56 0.9500 . ?
C56 C57 1.35(2) . ?
C57 H57 0.9500 . ?
C57 C58 1.38(2) . ?
C58 H58 0.9500 . ?
C59 C60 1.433(19) . ?
C59 C64 1.39(2) . ?
C60 H60 0.9500 . ?
C60 C61 1.35(2) . ?
C61 H61 0.9500 . ?
C61 C62 1.39(3) . ?
C62 H62 0.9500 . ?
C62 C63 1.40(2) . ?
C63 H63 0.9500 . ?
C63 C64 1.40(2) . ?
C64 H64 0.9500 . ?
C65 H65 0.9500 . ?
C65 C66 1.40(2) . ?
C66 H66 0.9500 . ?
C66 C67 1.35(3) . ?
C67 H67 0.9500 . ?
C67 C68 1.38(3) . ?
C68 H68 0.9500 . ?
C68 C69 1.36(2) . ?
C69 H69 0.9500 . ?
C70 H70 0.9500 . ?
C70 C71 1.40(2) . ?
C71 H71 0.9500 . ?
C71 C72 1.35(2) . ?
C72 H72 0.9500 . ?
C72 C73 1.38(2) . ?
C73 H73 0.9500 . ?
C73 C74 1.397(19) . ?
C74 H74 0.9500 . ?
C75 H75 0.9500 . ?
C75 C76 1.34(3) . ?
C76 H76 0.9500 . ?
C76 C77 1.37(3) . ?
C77 H77 0.9500 . ?
C77 C78 1.35(3) . ?
C78 H78 0.9500 . ?
C78 C79 1.39(2) . ?
C79 H79 0.9500 . ?
N14 C95 1.39(3) . ?
N14 C99 1.36(3) . ?
C95 H95 0.9500 . ?
C95 C96 1.37(3) . ?
C96 H96 0.9500 . ?
C96 C97 1.34(4) . ?
C97 H97 0.9500 . ?
C97 C98 1.24(3) . ?
C98 H98 0.9500 . ?
C98 C99 1.36(3) . ?
C99 H99 0.9500 . ?
N15 C100 1.42(4) . ?
N15 C104 1.37(3) . ?
C100 H100 0.9500 . ?
C100 C101 1.32(4) . ?
C101 H101 0.9500 . ?
C101 C102 1.29(4) . ?
C102 H102 0.9500 . ?
C102 C103 1.43(4) . ?
C103 H103 0.9500 . ?
C103 C104 1.39(4) . ?
C104 H104 0.9500 . ?
N13 C90 1.36(3) . ?
N13 C94 1.35(3) . ?
C90 H90 0.9500 . ?
C90 C91 1.38(3) . ?
C91 H91 0.9500 . ?
C91 C92 1.38(3) . ?
C92 H92 0.9500 . ?
C92 C93 1.39(3) . ?
C93 H93 0.9500 . ?
C93 C94 1.29(3) . ?
C94 H94 0.9500 . ?
N11 C80 1.37(3) . ?
N11 C84 1.33(3) . ?
C80 H80 0.9500 . ?
C80 C81 1.32(3) . ?
C81 H81 0.9500 . ?
C81 C82 1.32(3) . ?
C82 H82 0.9500 . ?
C82 C83 1.37(3) . ?
C83 H83 0.9500 . ?
C83 C84 1.33(3) . ?
C84 H84 0.9500 . ?
N16 C105 1.37(3) . ?
N16 C109 1.33(3) . ?
C105 H105 0.9500 . ?
C105 C106 1.41(3) . ?
C106 H106 0.9500 . ?
C106 C107 1.38(3) . ?
C107 H107 0.9500 . ?
C107 C108 1.37(3) . ?
C108 H108 0.9500 . ?
C108 C109 1.33(3) . ?
C109 H109 0.9500 . ?
N12 C85 1.39(3) . ?
N12 C89 1.35(3) . ?
C85 H85 0.9500 . ?
C85 C86 1.37(3) . ?
C86 H86 0.9500 . ?
C86 C87 1.27(3) . ?
C87 H87 0.9500 . ?
C87 C88 1.29(3) . ?
C88 H88 0.9500 . ?
C88 C89 1.38(3) . ?
C89 H89 0.9500 . ?

loop_
_geom_torsion_atom_site_label_1
_geom_torsion_atom_site_label_2
_geom_torsion_atom_site_label_3
_geom_torsion_atom_site_label_4
_geom_torsion
_geom_torsion_site_symmetry_1
_geom_torsion_site_symmetry_2
_geom_torsion_site_symmetry_3
_geom_torsion_site_symmetry_4
_geom_torsion_publ_flag
Sm1 O1 C13 C12 2.6(16) . . . . ?
Sm1 O1 C13 C14 121.5(10) . . . . ?
Sm1 O1 C13 C20 -118.1(10) . . . . ?
Sm1 N1 C1 C2 177.5(12) . . . . ?
Sm1 N1 C5 C4 -175.8(11) . . . . ?
Sm1 N1 C5 C6 1.2(16) . . . . ?
Sm1 N2 C6 C5 -5.7(15) . . . . ?
Sm1 N2 C6 C7 176.1(9) . . . . ?
Sm1 N2 C12 C11 -174.1(9) . . . . ?
Sm1 N2 C12 C13 7.0(14) . . . . ?
Sm1 N3 C25 C26 -174.8(19) . . . . ?
Sm1 N3 C29 C28 174.8(15) . . . . ?
Sm1 N4 C30 C31 174.3(12) . . . . ?
Sm1 N4 C34 C33 -172.3(11) . . . . ?
Sm1 N5 C35 C36 169.9(12) . . . . ?
Sm1 N5 C39 C38 -172.6(11) . . . . ?
O1 C13 C14 C15 -26.3(15) . . . . ?
O1 C13 C14 C19 155.7(11) . . . . ?
O1 C13 C20 C21 -54.4(16) . . . . ?
O1 C13 C20 C24 121.0(15) . . . . ?
N1 C1 C2 C3 0(3) . . . . ?
N1 C5 C6 N2 2.8(18) . . . . ?
N1 C5 C6 C7 -179.0(12) . . . . ?
N2 C6 C7 C8 178.8(12) . . . . ?
N2 C6 C7 C10 -2.7(19) . . . . ?
N2 C12 C13 O1 -6.3(15) . . . . ?
N2 C12 C13 C14 -127.2(12) . . . . ?
N2 C12 C13 C20 112.6(13) . . . . ?
N3 C25 C26 C27 0(4) . . . . ?
N4 C30 C31 C32 -2(2) . . . . ?
N5 C35 C36 C37 3(2) . . . . ?
C1 N1 C5 C4 2(2) . . . . ?
C1 N1 C5 C6 178.6(13) . . . . ?
C1 C2 C3 C4 -1(3) . . . . ?
C01T C23 C24 C20 1(3) . . . . ?
C2 C3 C4 C5 3(2) . . . . ?
C2 C3 C4 C9 -179.4(16) . . . . ?
C3 C4 C5 N1 -3(2) . . . . ?
C3 C4 C5 C6 179.9(13) . . . . ?
C3 C4 C9 C8 -178.6(16) . . . . ?
C4 C5 C6 N2 179.9(12) . . . . ?
C4 C5 C6 C7 -1.9(19) . . . . ?
C5 N1 C1 C2 0(2) . . . . ?
C5 C4 C9 C8 -1(2) . . . . ?
C5 C6 C7 C8 0.6(19) . . . . ?
C5 C6 C7 C10 179.1(12) . . . . ?
C6 N2 C12 C11 1.2(19) . . . . ?
C6 N2 C12 C13 -177.7(11) . . . . ?
C6 C7 C8 C9 1(2) . . . . ?
C6 C7 C10 C11 2(2) . . . . ?
C7 C8 C9 C4 -1(2) . . . . ?
C7 C10 C11 C12 0(2) . . . . ?
C8 C7 C10 C11 -179.6(14) . . . . ?
C9 C4 C5 N1 178.9(14) . . . . ?
C9 C4 C5 C6 2(2) . . . . ?
C10 C7 C8 C9 -177.8(15) . . . . ?
C10 C11 C12 N2 -2(2) . . . . ?
C10 C11 C12 C13 176.9(13) . . . . ?
C11 C12 C13 O1 174.9(12) . . . . ?
C11 C12 C13 C14 54.0(16) . . . . ?
C11 C12 C13 C20 -66.3(16) . . . . ?
C12 N2 C6 C5 179.3(11) . . . . ?
C12 N2 C6 C7 1.1(18) . . . . ?
C12 C13 C14 C15 92.1(13) . . . . ?
C12 C13 C14 C19 -85.9(14) . . . . ?
C12 C13 C20 C21 -172.7(12) . . . . ?
C12 C13 C20 C24 2.7(19) . . . . ?
C13 C14 C15 C16 -179.9(11) . . . . ?
C13 C14 C19 C18 177.6(11) . . . . ?
C13 C20 C21 C22 178.8(14) . . . . ?
C13 C20 C24 C23 -177.2(17) . . . . ?
C14 C13 C20 C21 67.5(15) . . . . ?
C14 C13 C20 C24 -117.0(15) . . . . ?
C14 C15 C16 C17 0.0(19) . . . . ?
C15 C14 C19 C18 -0.5(19) . . . . ?
C15 C16 C17 C18 4(2) . . . . ?
C16 C17 C18 C19 -6(2) . . . . ?
C17 C18 C19 C14 5(2) . . . . ?
C19 C14 C15 C16 -1.7(18) . . . . ?
C20 C13 C14 C15 -146.2(11) . . . . ?
C20 C13 C14 C19 35.7(15) . . . . ?
C20 C21 C22 C01T -3(3) . . . . ?
C21 C20 C24 C23 -2(3) . . . . ?
C22 C01T C23 C24 -1(3) . . . . ?
C23 C01T C22 C21 2(3) . . . . ?
C24 C20 C21 C22 3(2) . . . . ?
C25 N3 C29 C28 -1(3) . . . . ?
C25 C26 C27 C28 0(4) . . . . ?
C26 C27 C28 C29 -1(4) . . . . ?
C27 C28 C29 N3 1(3) . . . . ?
C29 N3 C25 C26 0(3) . . . . ?
C30 N4 C34 C33 -3(2) . . . . ?
C30 C31 C32 C33 -1(3) . . . . ?
C31 C32 C33 C34 2(2) . . . . ?
C32 C33 C34 N4 0(2) . . . . ?
C34 N4 C30 C31 4(2) . . . . ?
C35 N5 C39 C38 1(2) . . . . ?
C35 C36 C37 C38 0(2) . . . . ?
C36 C37 C38 C39 -2(2) . . . . ?
C37 C38 C39 N5 2(2) . . . . ?
C39 N5 C35 C36 -3(2) . . . . ?
Sm2 O2 C52 C51 -4.1(17) . . . . ?
Sm2 O2 C52 C53 116.8(11) . . . . ?
Sm2 O2 C52 C59 -122.2(11) . . . . ?
Sm2 N6 C40 C41 -176.3(11) . . . . ?
Sm2 N6 C44 C43 177.0(10) . . . . ?
Sm2 N6 C44 C45 -2.8(16) . . . . ?
Sm2 N7 C45 C44 3.7(17) . . . . ?
Sm2 N7 C45 C46 -177.5(10) . . . . ?
Sm2 N7 C51 C50 174.1(11) . . . . ?
Sm2 N7 C51 C52 -4.6(15) . . . . ?
Sm2 N8 C65 C66 -174.6(11) . . . . ?
Sm2 N8 C69 C68 175.8(12) . . . . ?
Sm2 N9 C70 C71 -173.8(13) . . . . ?
Sm2 N9 C74 C73 173.7(12) . . . . ?
Sm2 N10 C75 C76 173.9(15) . . . . ?
Sm2 N10 C79 C78 -173.1(13) . . . . ?
O2 C52 C53 C54 51.1(17) . . . . ?
O2 C52 C53 C58 -128.0(15) . . . . ?
O2 C52 C59 C60 -156.4(11) . . . . ?
O2 C52 C59 C64 25.1(16) . . . . ?
N6 C40 C41 C42 2(2) . . . . ?
N6 C44 C45 N7 -0.4(19) . . . . ?
N6 C44 C45 C46 -179.2(12) . . . . ?
N7 C45 C46 C47 -178.9(13) . . . . ?
N7 C45 C46 C49 4(2) . . . . ?
N7 C51 C52 O2 5.1(17) . . . . ?
N7 C51 C52 C53 -113.6(13) . . . . ?
N7 C51 C52 C59 125.1(13) . . . . ?
N8 C65 C66 C67 -3(3) . . . . ?
N9 C70 C71 C72 2(3) . . . . ?
N10 C75 C76 C77 0(3) . . . . ?
C40 N6 C44 C43 2(2) . . . . ?
C40 N6 C44 C45 -177.9(13) . . . . ?
C40 C41 C42 C43 -2(2) . . . . ?
C41 C42 C43 C44 2(2) . . . . ?
C41 C42 C43 C48 -179.0(15) . . . . ?
C42 C43 C44 N6 -2(2) . . . . ?
C42 C43 C44 C45 177.9(13) . . . . ?
C42 C43 C48 C47 -178.4(15) . . . . ?
C43 C44 C45 N7 179.9(12) . . . . ?
C43 C44 C45 C46 1(2) . . . . ?
C44 N6 C40 C41 -2(2) . . . . ?
C44 C43 C48 C47 1(2) . . . . ?
C44 C45 C46 C47 0(2) . . . . ?
C44 C45 C46 C49 -177.0(13) . . . . ?
C45 N7 C51 C50 -3(2) . . . . ?
C45 N7 C51 C52 178.7(12) . . . . ?
C45 C46 C47 C48 0(2) . . . . ?
C45 C46 C49 C50 -4(2) . . . . ?
C46 C47 C48 C43 0(2) . . . . ?
C46 C49 C50 C51 1(2) . . . . ?
C47 C46 C49 C50 179.2(14) . . . . ?
C48 C43 C44 N6 178.8(13) . . . . ?
C48 C43 C44 C45 -1(2) . . . . ?
C49 C46 C47 C48 176.2(14) . . . . ?
C49 C50 C51 N7 3(2) . . . . ?
C49 C50 C51 C52 -178.8(13) . . . . ?
C50 C51 C52 O2 -173.6(13) . . . . ?
C50 C51 C52 C53 67.7(17) . . . . ?
C50 C51 C52 C59 -53.6(17) . . . . ?
C51 N7 C45 C44 -179.8(12) . . . . ?
C51 N7 C45 C46 -1(2) . . . . ?
C51 C52 C53 C54 170.4(14) . . . . ?
C51 C52 C53 C58 -9(2) . . . . ?
C51 C52 C59 C60 84.7(14) . . . . ?
C51 C52 C59 C64 -93.7(13) . . . . ?
C52 C53 C54 C55 -176.6(15) . . . . ?
C52 C53 C58 C57 178.7(16) . . . . ?
C52 C59 C60 C61 -177.8(12) . . . . ?
C52 C59 C64 C63 179.7(12) . . . . ?
C53 C52 C59 C60 -37.1(15) . . . . ?
C53 C52 C59 C64 144.4(12) . . . . ?
C53 C54 C55 C56 -3(3) . . . . ?
C54 C53 C58 C57 0(2) . . . . ?
C54 C55 C56 C57 1(3) . . . . ?
C55 C56 C57 C58 1(3) . . . . ?
C56 C57 C58 C53 -2(3) . . . . ?
C58 C53 C54 C55 3(2) . . . . ?
C59 C52 C53 C54 -70.0(16) . . . . ?
C59 C52 C53 C58 111.0(17) . . . . ?
C59 C60 C61 C62 -2(2) . . . . ?
C60 C59 C64 C63 1.2(19) . . . . ?
C60 C61 C62 C63 2(2) . . . . ?
C61 C62 C63 C64 0(2) . . . . ?
C62 C63 C64 C59 -2(2) . . . . ?
C64 C59 C60 C61 0.7(19) . . . . ?
C65 N8 C69 C68 -2(2) . . . . ?
C65 C66 C67 C68 2(3) . . . . ?
C66 C67 C68 C69 -1(3) . . . . ?
C67 C68 C69 N8 1(2) . . . . ?
C69 N8 C65 C66 2(2) . . . . ?
C70 N9 C74 C73 4(2) . . . . ?
C70 C71 C72 C73 -2(3) . . . . ?
C71 C72 C73 C74 3(3) . . . . ?
C72 C73 C74 N9 -4(3) . . . . ?
C74 N9 C70 C71 -3(2) . . . . ?
C75 N10 C79 C78 2(2) . . . . ?
C75 C76 C77 C78 1(3) . . . . ?
C76 C77 C78 C79 0(3) . . . . ?
C77 C78 C79 N10 -2(3) . . . . ?
C79 N10 C75 C76 -2(3) . . . . ?
N14 C95 C96 C97 0(4) . . . . ?
C95 N14 C99 C98 0(3) . . . . ?
C95 C96 C97 C98 2(4) . . . . ?
C96 C97 C98 C99 -2(4) . . . . ?
C97 C98 C99 N14 1(4) . . . . ?
C99 N14 C95 C96 -1(3) . . . . ?
N15 C100 C101 C102 1(5) . . . . ?
C100 N15 C104 C103 0(4) . . . . ?
C100 C101 C102 C103 2(5) . . . . ?
C101 C102 C103 C104 -5(5) . . . . ?
C102 C103 C104 N15 3(5) . . . . ?
C104 N15 C100 C101 -2(5) . . . . ?
N13 C90 C91 C92 0(4) . . . . ?
C90 N13 C94 C93 2(4) . . . . ?
C90 C91 C92 C93 0(3) . . . . ?
C91 C92 C93 C94 1(3) . . . . ?
C92 C93 C94 N13 -2(4) . . . . ?
C94 N13 C90 C91 0(4) . . . . ?
N11 C80 C81 C82 -4(5) . . . . ?
C80 N11 C84 C83 0(5) . . . . ?
C80 C81 C82 C83 5(5) . . . . ?
C81 C82 C83 C84 -4(5) . . . . ?
C82 C83 C84 N11 1(5) . . . . ?
C84 N11 C80 C81 1(5) . . . . ?
N16 C105 C106 C107 -1(4) . . . . ?
C105 N16 C109 C108 -4(4) . . . . ?
C105 C106 C107 C108 1(4) . . . . ?
C106 C107 C108 C109 -3(4) . . . . ?
C107 C108 C109 N16 5(4) . . . . ?
C109 N16 C105 C106 2(4) . . . . ?
N12 C85 C86 C87 -3(3) . . . . ?
C85 N12 C89 C88 -2(3) . . . . ?
C85 C86 C87 C88 4(3) . . . . ?
C86 C87 C88 C89 -3(3) . . . . ?
C87 C88 C89 N12 2(3) . . . . ?
C89 N12 C85 C86 2(3) . . . . ?

loop_
_twin_individual_id
_twin_individual_mass_fraction_refined
1 0.8815(10)
2 0.1185(10)
